data_7104376
loop_
_publ_author_name
'Miao, Qing'
'Shin, Ji-Young'
'Patrick, Brian O'
'Dolphin, David'

_publ_section_title
;
 Self-assembly of oligomeric linear dipyrromethene metal complexes.
;
_journal_issue 18
_journal_name_full 'Chemical communications (Cambridge, England)'
_journal_page_first 2541
_journal_page_last 2543
_journal_paper_doi 10.1039/b820461f
_journal_volume 34
_journal_year 2009
_chemical_formula_sum 'C26 H21 B F2 N4'
_chemical_formula_weight 438.28
_chemical_name_systematic
;
?
;
_space_group_IT_number 15
_symmetry_cell_setting monoclinic
_symmetry_space_group_name_Hall '-C 2yc'
_symmetry_space_group_name_H-M 'C 1 2/c 1'
_atom_sites_solution_hydrogens geom
_atom_sites_solution_primary direct
_atom_sites_solution_secondary difmap
_audit_creation_method SHELXL-97
_cell_angle_alpha 90.00
_cell_angle_beta 96.072(9)
_cell_angle_gamma 90.00
_cell_formula_units_Z 4
_cell_length_a 6.2217(8)
_cell_length_b 30.104(4)
_cell_length_c 11.954(2)
_cell_measurement_reflns_used 2082
_cell_measurement_temperature 298(2)
_cell_measurement_theta_max 23.89
_cell_measurement_theta_min 2.71
_cell_volume 2226.4(6)
_computing_structure_refinement 'SHELXL-97 (Sheldrick, 1997)'
_diffrn_ambient_temperature 298(2)
_diffrn_measured_fraction_theta_full 0.943
_diffrn_measured_fraction_theta_max 0.943
_diffrn_measurement_device_type 'Bruker X8 APEX II'
_diffrn_measurement_method 'area detector'
_diffrn_radiation_monochromator graphite
_diffrn_radiation_source 'fine-focus sealed tube'
_diffrn_radiation_type MoK\a
_diffrn_radiation_wavelength 0.71069
_diffrn_reflns_av_R_equivalents 0.0372
_diffrn_reflns_av_sigmaI/netI 0.0335
_diffrn_reflns_limit_h_max 8
_diffrn_reflns_limit_h_min -8
_diffrn_reflns_limit_k_max 39
_diffrn_reflns_limit_k_min -39
_diffrn_reflns_limit_l_max 15
_diffrn_reflns_limit_l_min -15
_diffrn_reflns_number 11838
_diffrn_reflns_theta_full 28.23
_diffrn_reflns_theta_max 28.23
_diffrn_reflns_theta_min 2.18
_exptl_absorpt_coefficient_mu 0.090
_exptl_absorpt_correction_T_max 0.993
_exptl_absorpt_correction_T_min 0.883
_exptl_absorpt_correction_type multi-scan
_exptl_crystal_colour red
_exptl_crystal_density_diffrn 1.308
_exptl_crystal_density_method 'not measured'
_exptl_crystal_description irregular
_exptl_crystal_F_000 912
_exptl_crystal_size_max 0.35
_exptl_crystal_size_mid 0.20
_exptl_crystal_size_min 0.08
_refine_diff_density_max 0.125
_refine_diff_density_min -0.186
_refine_diff_density_rms 0.038
_refine_ls_extinction_method none
_refine_ls_goodness_of_fit_ref 1.000
_refine_ls_hydrogen_treatment mixed
_refine_ls_matrix_type full
_refine_ls_number_parameters 175
_refine_ls_number_reflns 2611
_refine_ls_number_restraints 1
_refine_ls_restrained_S_all 1.000
_refine_ls_R_factor_all 0.0835
_refine_ls_R_factor_gt 0.0438
_refine_ls_shift/su_max 0.005
_refine_ls_shift/su_mean 0.000
_refine_ls_structure_factor_coef Fsqd
_refine_ls_weighting_details 'calc w=1/[\s^2^(Fo^2^)+(0.0596P)^2^+0.1923P] where P=(Fo^2^+2Fc^2^)/3'
_refine_ls_weighting_scheme calc
_refine_ls_wR_factor_gt 0.1029
_refine_ls_wR_factor_ref 0.1218
_reflns_number_gt 1568
_reflns_number_total 2611
_reflns_threshold_expression >2sigma(I)
_cod_data_source_file b820461f.txt
_cod_data_source_block compound7
_cod_original_sg_symbol_H-M 'C 2/c'
_cod_database_code 7104376

loop_
_symmetry_equiv_pos_as_xyz
'x, y, z'
'-x, y, -z+1/2'
'x+1/2, y+1/2, z'
'-x+1/2, y+1/2, -z+1/2'
'-x, -y, -z'
'x, -y, z-1/2'
'-x+1/2, -y+1/2, -z'
'x+1/2, -y+1/2, z-1/2'

loop_
_atom_site_label
_atom_site_type_symbol
_atom_site_fract_x
_atom_site_fract_y
_atom_site_fract_z
_atom_site_U_iso_or_equiv
_atom_site_adp_type
_atom_site_occupancy
_atom_site_symmetry_multiplicity
_atom_site_calc_flag
_atom_site_refinement_flags
_atom_site_disorder_assembly
_atom_site_disorder_group
C1 C 0.9175(2) 0.28954(5) 0.39302(14) 0.0553(4) Uani 1 1 d . . .
H1A H 0.8042 0.3082 0.3585 0.083 Uiso 0.50 1 calc PR . .
H1B H 1.0508 0.2968 0.3635 0.083 Uiso 0.50 1 calc PR . .
H1C H 0.9330 0.2942 0.4729 0.083 Uiso 0.50 1 calc PR . .
H1D H 1.0545 0.2912 0.4381 0.083 Uiso 0.50 1 calc PR . .
H1E H 0.8079 0.3027 0.4332 0.083 Uiso 0.50 1 calc PR . .
H1F H 0.9256 0.3052 0.3237 0.083 Uiso 0.50 1 calc PR . .
C2 C 0.8629(2) 0.24248(5) 0.36860(12) 0.0430(4) Uani 1 1 d . . .
C3 C 0.9824(2) 0.20469(5) 0.40300(13) 0.0527(4) Uani 1 1 d . . .
H3 H 1.1171 0.2045 0.4449 0.063 Uiso 1 1 calc R . .
C4 C 0.8675(2) 0.16817(5) 0.36471(13) 0.0507(4) Uani 1 1 d . . .
H4 H 0.9096 0.1387 0.3755 0.061 Uiso 1 1 calc R . .
C5 C 0.6739(2) 0.18329(5) 0.30596(12) 0.0395(3) Uani 1 1 d . . .
C6 C 0.5000 0.16055(6) 0.2500 0.0392(5) Uani 1 2 d S . .
C7 C 0.5000 0.11134(7) 0.2500 0.0465(5) Uani 1 2 d S . .
C8 C 0.5328(14) 0.08805(12) 0.1542(4) 0.0600(13) Uani 0.794(19) 1 d PD A 1
H8 H 0.5549 0.1033 0.0888 0.072 Uiso 0.794(19) 1 calc PR A 1
C9 C 0.5334(14) 0.04219(13) 0.1543(4) 0.0641(14) Uani 0.794(19) 1 d PD A 1
H9 H 0.5567 0.0270 0.0889 0.077 Uiso 0.794(19) 1 calc PR A 1
C8B C 0.628(4) 0.0870(5) 0.184(2) 0.065(5) Uani 0.206(19) 1 d PD A 2
H8B H 0.7173 0.1018 0.1390 0.079 Uiso 0.206(19) 1 calc PR A 2
C9B C 0.625(4) 0.0409(5) 0.184(3) 0.066(5) Uani 0.206(19) 1 d PD A 2
H9B H 0.7093 0.0254 0.1373 0.079 Uiso 0.206(19) 1 calc PR A 2
C10 C 0.5000 0.01849(7) 0.2500 0.0540(6) Uani 1 2 d S . .
C11 C 0.5000 -0.03095(7) 0.2500 0.0592(6) Uani 1 2 d S . .
C12 C 0.3291(3) -0.05241(6) 0.18627(16) 0.0669(5) Uani 1 1 d . . .
C13 C 0.1448(3) -0.03442(6) 0.12479(16) 0.0745(6) Uani 1 1 d . A .
H13 H 0.1137 -0.0044 0.1146 0.089 Uiso 1 1 calc R . .
C14 C 0.0195(4) -0.06904(7) 0.0827(2) 0.0900(7) Uani 1 1 d . . .
H14 H -0.1124 -0.0672 0.0384 0.108 Uiso 1 1 calc R A .
C15 C 0.1282(4) -0.10776(7) 0.11939(19) 0.0975(8) Uani 1 1 d . A .
H15 H 0.0777 -0.1364 0.1032 0.117 Uiso 1 1 calc R . .
B1 B 0.5000 0.25967(7) 0.2500 0.0392(5) Uani 1 2 d S . .
N1 N 0.67647(16) 0.22950(4) 0.30933(9) 0.0367(3) Uani 1 1 d . . .
N2 N 0.3116(4) -0.09848(5) 0.17986(16) 0.0844(6) Uani 1 1 d . A .
F1 F 0.41287(14) 0.28610(3) 0.32799(8) 0.0664(3) Uani 1 1 d . . .
H2 H 0.388(6) -0.1176(12) 0.226(3) 0.082(13) Uiso 0.50 1 d P . .

loop_
_atom_site_aniso_label
_atom_site_aniso_U_11
_atom_site_aniso_U_22
_atom_site_aniso_U_33
_atom_site_aniso_U_23
_atom_site_aniso_U_13
_atom_site_aniso_U_12
C1 0.0447(8) 0.0679(11) 0.0534(10) -0.0151(8) 0.0056(7) -0.0173(7)
C2 0.0347(7) 0.0583(9) 0.0359(8) -0.0032(6) 0.0031(6) -0.0040(6)
C3 0.0375(7) 0.0751(12) 0.0432(9) 0.0004(8) -0.0068(7) 0.0052(7)
C4 0.0495(9) 0.0571(10) 0.0443(9) 0.0077(7) -0.0014(7) 0.0149(7)
C5 0.0420(7) 0.0380(8) 0.0381(8) 0.0045(6) 0.0026(6) 0.0044(6)
C6 0.0456(11) 0.0355(11) 0.0367(11) 0.000 0.0056(9) 0.000
C7 0.0544(12) 0.0392(12) 0.0456(13) 0.000 0.0040(10) 0.000
C8 0.098(4) 0.0394(14) 0.0440(18) 0.0001(11) 0.014(2) -0.0067(18)
C9 0.105(4) 0.0428(16) 0.0461(19) -0.0073(12) 0.013(2) -0.0011(19)
C8B 0.062(9) 0.049(6) 0.088(13) -0.011(7) 0.023(9) -0.008(6)
C9B 0.070(10) 0.046(6) 0.086(14) -0.004(7) 0.024(9) 0.005(6)
C10 0.0721(15) 0.0356(12) 0.0536(15) 0.000 0.0038(12) 0.000
C11 0.0842(17) 0.0370(12) 0.0558(15) 0.000 0.0043(13) 0.000
C12 0.0976(14) 0.0366(9) 0.0645(12) 0.0015(8) -0.0008(11) -0.0042(9)
C13 0.0953(15) 0.0491(11) 0.0757(14) 0.0038(9) -0.0072(12) -0.0042(10)
C14 0.1103(17) 0.0666(14) 0.0868(16) 0.0032(11) -0.0187(13) -0.0145(12)
C15 0.146(2) 0.0544(13) 0.0860(17) -0.0027(11) -0.0151(16) -0.0259(14)
B1 0.0376(12) 0.0364(12) 0.0434(14) 0.000 0.0030(10) 0.000
N1 0.0335(6) 0.0392(7) 0.0365(7) -0.0008(5) -0.0008(5) -0.0027(5)
N2 0.1280(16) 0.0403(9) 0.0797(13) -0.0022(8) -0.0134(12) -0.0128(9)
F1 0.0542(5) 0.0641(6) 0.0785(7) -0.0330(5) -0.0047(5) 0.0127(4)

loop_
_atom_type_symbol
_atom_type_description
_atom_type_scat_dispersion_real
_atom_type_scat_dispersion_imag
_atom_type_scat_source
C C 0.0033 0.0016 'International Tables Vol C Tables 4.2.6.8 and 6.1.1.4'
H H 0.0000 0.0000 'International Tables Vol C Tables 4.2.6.8 and 6.1.1.4'
B B 0.0013 0.0007 'International Tables Vol C Tables 4.2.6.8 and 6.1.1.4'
N N 0.0061 0.0033 'International Tables Vol C Tables 4.2.6.8 and 6.1.1.4'
F F 0.0171 0.0103 'International Tables Vol C Tables 4.2.6.8 and 6.1.1.4'

loop_
_geom_angle_atom_site_label_1
_geom_angle_atom_site_label_2
_geom_angle_atom_site_label_3
_geom_angle
_geom_angle_site_symmetry_1
_geom_angle_site_symmetry_3
_geom_angle_publ_flag
C2 C1 H1A 109.5 . . ?
C2 C1 H1B 109.5 . . ?
H1A C1 H1B 109.5 . . ?
C2 C1 H1C 109.5 . . ?
H1A C1 H1C 109.5 . . ?
H1B C1 H1C 109.5 . . ?
C2 C1 H1D 109.5 . . ?
H1A C1 H1D 141.1 . . ?
H1B C1 H1D 56.3 . . ?
H1C C1 H1D 56.3 . . ?
C2 C1 H1E 109.5 . . ?
H1A C1 H1E 56.3 . . ?
H1B C1 H1E 141.1 . . ?
H1C C1 H1E 56.3 . . ?
H1D C1 H1E 109.5 . . ?
C2 C1 H1F 109.5 . . ?
H1A C1 H1F 56.3 . . ?
H1B C1 H1F 56.3 . . ?
H1C C1 H1F 141.1 . . ?
H1D C1 H1F 109.5 . . ?
H1E C1 H1F 109.5 . . ?
N1 C2 C3 108.63(13) . . ?
N1 C2 C1 123.15(13) . . ?
C3 C2 C1 128.19(14) . . ?
C4 C3 C2 108.32(14) . . ?
C4 C3 H3 125.8 . . ?
C2 C3 H3 125.8 . . ?
C3 C4 C5 107.32(14) . . ?
C3 C4 H4 126.3 . . ?
C5 C4 H4 126.3 . . ?
C6 C5 N1 120.81(13) . . ?
C6 C5 C4 131.56(14) . . ?
N1 C5 C4 107.62(13) . . ?
C5 C6 C5 121.00(18) . 2_655 ?
C5 C6 C7 119.50(9) . . ?
C5 C6 C7 119.50(9) 2_655 . ?
C8 C7 C8 118.7(4) . 2_655 ?
C8 C7 C8B 110.4(8) . 2_655 ?
C8 C7 C8B 27.5(10) 2_655 2_655 ?
C8 C7 C8B 27.5(10) . . ?
C8 C7 C8B 110.4(8) 2_655 . ?
C8B C7 C8B 116.1(14) 2_655 . ?
C8 C7 C6 120.63(18) . . ?
C8 C7 C6 120.63(18) 2_655 . ?
C8B C7 C6 121.9(7) 2_655 . ?
C8B C7 C6 121.9(7) . . ?
C7 C8 C9 120.6(4) . . ?
C7 C8 H8 119.7 . . ?
C9 C8 H8 119.7 . . ?
C8 C9 C10 121.1(4) . . ?
C8 C9 H9 119.5 . . ?
C10 C9 H9 119.5 . . ?
C9B C8B C7 121.5(15) . . ?
C9B C8B H8B 119.2 . . ?
C7 C8B H8B 119.2 . . ?
C10 C9B C8B 120.5(16) . . ?
C10 C9B H9B 119.7 . . ?
C8B C9B H9B 119.7 . . ?
C9B C10 C9B 119.8(14) . 2_655 ?
C9B C10 C9 26.9(11) . . ?
C9B C10 C9 112.0(8) 2_655 . ?
C9B C10 C9 112.0(8) . 2_655 ?
C9B C10 C9 26.9(11) 2_655 2_655 ?
C9 C10 C9 117.8(4) . 2_655 ?
C9B C10 C11 120.1(7) . . ?
C9B C10 C11 120.1(7) 2_655 . ?
C9 C10 C11 121.08(19) . . ?
C9 C10 C11 121.08(19) 2_655 . ?
C12 C11 C12 125.0(2) . 2_655 ?
C12 C11 C10 117.51(11) . . ?
C12 C11 C10 117.51(11) 2_655 . ?
N2 C12 C11 122.71(19) . . ?
N2 C12 C13 107.51(17) . . ?
C11 C12 C13 129.69(17) . . ?
C14 C13 C12 107.54(18) . . ?
C14 C13 H13 126.2 . . ?
C12 C13 H13 126.2 . . ?
C13 C14 C15 106.4(2) . . ?
C13 C14 H14 126.8 . . ?
C15 C14 H14 126.8 . . ?
N2 C15 C14 111.05(19) . . ?
N2 C15 H15 124.5 . . ?
C14 C15 H15 124.5 . . ?
F1 B1 F1 109.55(18) . 2_655 ?
F1 B1 N1 109.85(5) . 2_655 ?
F1 B1 N1 109.94(6) 2_655 2_655 ?
F1 B1 N1 109.94(6) . . ?
F1 B1 N1 109.85(5) 2_655 . ?
N1 B1 N1 107.67(16) 2_655 . ?
C2 N1 C5 108.10(11) . . ?
C2 N1 B1 127.02(12) . . ?
C5 N1 B1 124.82(12) . . ?
C15 N2 C12 107.47(19) . . ?
C15 N2 H2 125(2) . . ?
C12 N2 H2 125(2) . . ?

loop_
_geom_bond_atom_site_label_1
_geom_bond_atom_site_label_2
_geom_bond_distance
_geom_bond_site_symmetry_2
_geom_bond_publ_flag
C1 C2 1.479(2) . ?
C1 H1A 0.9600 . ?
C1 H1B 0.9600 . ?
C1 H1C 0.9600 . ?
C1 H1D 0.9600 . ?
C1 H1E 0.9600 . ?
C1 H1F 0.9600 . ?
C2 N1 1.3515(17) . ?
C2 C3 1.396(2) . ?
C3 C4 1.364(2) . ?
C3 H3 0.9300 . ?
C4 C5 1.405(2) . ?
C4 H4 0.9300 . ?
C5 C6 1.3905(17) . ?
C5 N1 1.3918(17) . ?
C6 C5 1.3905(17) 2_655 ?
C6 C7 1.481(3) . ?
C7 C8 1.376(4) . ?
C7 C8 1.376(4) 2_655 ?
C7 C8B 1.387(17) 2_655 ?
C7 C8B 1.387(17) . ?
C8 C9 1.381(3) . ?
C8 H8 0.9300 . ?
C9 C10 1.382(5) . ?
C9 H9 0.9300 . ?
C8B C9B 1.385(9) . ?
C8B H8B 0.9300 . ?
C9B C10 1.35(2) . ?
C9B H9B 0.9300 . ?
C10 C9B 1.35(2) 2_655 ?
C10 C9 1.382(5) 2_655 ?
C10 C11 1.488(3) . ?
C11 C12 1.399(2) . ?
C11 C12 1.399(2) 2_655 ?
C12 N2 1.392(2) . ?
C12 C13 1.404(3) . ?
C13 C14 1.365(3) . ?
C13 H13 0.9300 . ?
C14 C15 1.395(3) . ?
C14 H14 0.9300 . ?
C15 N2 1.315(3) . ?
C15 H15 0.9300 . ?
B1 F1 1.3796(15) . ?
B1 F1 1.3796(15) 2_655 ?
B1 N1 1.5390(17) 2_655 ?
B1 N1 1.5390(17) . ?
N2 H2 0.90(4) . ?

loop_
_geom_torsion_atom_site_label_1
_geom_torsion_atom_site_label_2
_geom_torsion_atom_site_label_3
_geom_torsion_atom_site_label_4
_geom_torsion
_geom_torsion_site_symmetry_1
_geom_torsion_site_symmetry_2
_geom_torsion_site_symmetry_3
_geom_torsion_site_symmetry_4
_geom_torsion_publ_flag
N1 C2 C3 C4 -0.20(16) . . . . ?
C1 C2 C3 C4 177.83(13) . . . . ?
C2 C3 C4 C5 -0.15(16) . . . . ?
C3 C4 C5 C6 179.73(13) . . . . ?
C3 C4 C5 N1 0.43(16) . . . . ?
N1 C5 C6 C5 1.29(8) . . . 2_655 ?
C4 C5 C6 C5 -177.93(17) . . . 2_655 ?
N1 C5 C6 C7 -178.71(8) . . . . ?
C4 C5 C6 C7 2.07(17) . . . . ?
C5 C6 C7 C8 -107.4(4) . . . . ?
C5 C6 C7 C8 72.6(4) 2_655 . . . ?
C5 C6 C7 C8 72.6(4) . . . 2_655 ?
C5 C6 C7 C8 -107.4(4) 2_655 . . 2_655 ?
C5 C6 C7 C8B 104.9(16) . . . 2_655 ?
C5 C6 C7 C8B -75.1(16) 2_655 . . 2_655 ?
C5 C6 C7 C8B -75.1(16) . . . . ?
C5 C6 C7 C8B 104.9(16) 2_655 . . . ?
C8 C7 C8 C9 -0.2(2) 2_655 . . . ?
C8B C7 C8 C9 -29.1(10) 2_655 . . . ?
C8B C7 C8 C9 78.6(18) . . . . ?
C6 C7 C8 C9 179.8(2) . . . . ?
C7 C8 C9 C10 0.4(5) . . . . ?
C8 C7 C8B C9B -83.4(17) . . . . ?
C8 C7 C8B C9B 30.1(16) 2_655 . . . ?
C8B C7 C8B C9B 0.7(9) 2_655 . . . ?
C6 C7 C8B C9B -179.3(9) . . . . ?
C7 C8B C9B C10 -1.5(19) . . . . ?
C8B C9B C10 C9B 0.7(9) . . . 2_655 ?
C8B C9B C10 C9 80.6(18) . . . . ?
C8B C9B C10 C9 -28.0(16) . . . 2_655 ?
C8B C9B C10 C11 -179.3(9) . . . . ?
C8 C9 C10 C9B -84.1(19) . . . . ?
C8 C9 C10 C9B 28.8(11) . . . 2_655 ?
C8 C9 C10 C9 -0.2(2) . . . 2_655 ?
C8 C9 C10 C11 179.8(2) . . . . ?
C9B C10 C11 C12 -99.8(16) . . . . ?
C9B C10 C11 C12 80.2(16) 2_655 . . . ?
C9 C10 C11 C12 -68.5(4) . . . . ?
C9 C10 C11 C12 111.5(4) 2_655 . . . ?
C9B C10 C11 C12 80.2(16) . . . 2_655 ?
C9B C10 C11 C12 -99.8(16) 2_655 . . 2_655 ?
C9 C10 C11 C12 111.5(4) . . . 2_655 ?
C9 C10 C11 C12 -68.5(4) 2_655 . . 2_655 ?
C12 C11 C12 N2 0.05(13) 2_655 . . . ?
C10 C11 C12 N2 -179.95(13) . . . . ?
C12 C11 C12 C13 176.1(2) 2_655 . . . ?
C10 C11 C12 C13 -3.9(2) . . . . ?
N2 C12 C13 C14 0.1(2) . . . . ?
C11 C12 C13 C14 -176.35(18) . . . . ?
C12 C13 C14 C15 0.2(3) . . . . ?
C13 C14 C15 N2 -0.6(3) . . . . ?
C3 C2 N1 C5 0.47(15) . . . . ?
C1 C2 N1 C5 -177.68(12) . . . . ?
C3 C2 N1 B1 -176.75(10) . . . . ?
C1 C2 N1 B1 5.10(18) . . . . ?
C6 C5 N1 C2 -179.94(10) . . . . ?
C4 C5 N1 C2 -0.56(14) . . . . ?
C6 C5 N1 B1 -2.65(16) . . . . ?
C4 C5 N1 B1 176.73(9) . . . . ?
F1 B1 N1 C2 -62.25(15) . . . . ?
F1 B1 N1 C2 58.38(15) 2_655 . . . ?
N1 B1 N1 C2 178.09(13) 2_655 . . . ?
F1 B1 N1 C5 120.97(14) . . . . ?
F1 B1 N1 C5 -118.40(14) 2_655 . . . ?
N1 B1 N1 C5 1.31(8) 2_655 . . . ?
C14 C15 N2 C12 0.7(3) . . . . ?
C11 C12 N2 C15 176.29(18) . . . . ?
C13 C12 N2 C15 -0.5(2) . . . . ?
